data_1550893
loop_
_publ_author_name
'Ma, Xin'
'Hu, Xiaoqiang'
'Zhang, Yixin'
'Mu, Hongliang'
'Cui, Lei'
'Jian, Zhongbao'

_publ_section_title
;
 Preparation and in situ chain-end-functionalization of branched ethylene
 oligomers by monosubstituted \a-diimine nickel catalysts
;
_journal_issue 20
_journal_name_full 'Polymer Chemistry'
_journal_page_first 2596
_journal_paper_doi 10.1039/C9PY00433E
_journal_volume 10
_journal_year 2019
_chemical_formula_sum 'C50.5 H37.5 Cl1.5 N2 Pd'
_chemical_formula_weight 831.90
_space_group_crystal_system triclinic
_space_group_IT_number 2
_space_group_name_Hall '-P 1'
_space_group_name_H-M_alt 'P -1'
_symmetry_space_group_name_Hall '-P 1'
_symmetry_space_group_name_H-M 'P -1'
_atom_sites_solution_hydrogens geom
_audit_creation_method SHELXL-2014/7
_audit_update_record
;
2019-03-15 deposited with the CCDC.    2019-04-15 downloaded from the CCDC.
;
_cell_angle_alpha 98.530(2)
_cell_angle_beta 99.278(2)
_cell_angle_gamma 116.0920(10)
_cell_formula_units_Z 4
_cell_length_a 14.8760(12)
_cell_length_b 16.4609(14)
_cell_length_c 20.3155(17)
_cell_measurement_reflns_used 6448
_cell_measurement_temperature 185(2)
_cell_measurement_theta_max 24.9615
_cell_measurement_theta_min 2.5619
_cell_volume 4272.3(6)
_computing_cell_refinement 'Bruker SMART'
_computing_data_collection 'Bruker SMART'
_computing_data_reduction 'Bruker SAINT'
_computing_molecular_graphics 'Bruker SHELXTL'
_computing_publication_material 'Bruker SHELXTL'
_computing_structure_refinement 'Bruker SHELXTL'
_computing_structure_solution 'Bruker SHELXTL'
_diffrn_ambient_temperature 185(2)
_diffrn_measured_fraction_theta_full 0.980
_diffrn_measured_fraction_theta_max 0.980
_diffrn_measurement_device_type 'CCD area detector'
_diffrn_measurement_method 'phi and omega scans'
_diffrn_radiation_monochromator graphite
_diffrn_radiation_source 'sealed tube'
_diffrn_radiation_type MoK\a
_diffrn_radiation_wavelength 0.71073
_diffrn_reflns_av_R_equivalents 0.0304
_diffrn_reflns_av_unetI/netI 0.0622
_diffrn_reflns_Laue_measured_fraction_full 0.980
_diffrn_reflns_Laue_measured_fraction_max 0.980
_diffrn_reflns_limit_h_max 17
_diffrn_reflns_limit_h_min -17
_diffrn_reflns_limit_k_max 19
_diffrn_reflns_limit_k_min -10
_diffrn_reflns_limit_l_max 20
_diffrn_reflns_limit_l_min -24
_diffrn_reflns_number 22057
_diffrn_reflns_point_group_measured_fraction_full 0.980
_diffrn_reflns_point_group_measured_fraction_max 0.980
_diffrn_reflns_theta_full 25.000
_diffrn_reflns_theta_max 25.000
_diffrn_reflns_theta_min 1.544
_exptl_absorpt_coefficient_mu 0.564
_exptl_absorpt_correction_type none
_exptl_crystal_colour orange
_exptl_crystal_density_diffrn 1.293
_exptl_crystal_description block
_exptl_crystal_F_000 1704
_exptl_crystal_size_max 0.300
_exptl_crystal_size_mid 0.200
_exptl_crystal_size_min 0.200
_refine_diff_density_max 1.468
_refine_diff_density_min -1.160
_refine_diff_density_rms 0.117
_refine_ls_extinction_method none
_refine_ls_goodness_of_fit_ref 1.115
_refine_ls_hydrogen_treatment 'riding mode'
_refine_ls_matrix_type full
_refine_ls_number_parameters 991
_refine_ls_number_reflns 14782
_refine_ls_number_restraints 0
_refine_ls_restrained_S_all 1.115
_refine_ls_R_factor_all 0.0829
_refine_ls_R_factor_gt 0.0611
_refine_ls_shift/su_max 0.002
_refine_ls_shift/su_mean 0.000
_refine_ls_structure_factor_coef Fsqd
_refine_ls_weighting_details 'w=1/[\s^2^(Fo^2^)+(0.0877P)^2^+4.0000P] where P=(Fo^2^+2Fc^2^)/3'
_refine_ls_weighting_scheme calc
_refine_ls_wR_factor_gt 0.1638
_refine_ls_wR_factor_ref 0.1798
_reflns_Friedel_coverage 0.000
_reflns_number_gt 10832
_reflns_number_total 14782
_reflns_threshold_expression 'I > 2\s(I)'
_cod_data_source_file c9py00433e2.cif
_cod_data_source_block 1_sq
_cod_depositor_comments 'Adding full bibliography for 1550892--1550895.cif.'
_cod_original_formula_sum 'C50.50 H37.50 Cl1.50 N2 Pd'
_cod_database_code 1550893
_shelx_shelxl_version_number 2014/7
_shelx_space_group_comment
;
The symmetry employed for this shelxl refinement is uniquely defined
by the following loop, which should always be used as a source of
symmetry information in preference to the above space-group names.
They are only intended as comments.
;
_shelx_estimated_absorpt_t_min 0.849
_shelx_estimated_absorpt_t_max 0.896

loop_
_space_group_symop_operation_xyz
'x, y, z'
'-x, -y, -z'

loop_
_atom_site_label
_atom_site_type_symbol
_atom_site_fract_x
_atom_site_fract_y
_atom_site_fract_z
_atom_site_U_iso_or_equiv
_atom_site_adp_type
_atom_site_occupancy
_atom_site_site_symmetry_order
_atom_site_calc_flag
_atom_site_refinement_flags_posn
_atom_site_refinement_flags_adp
Pd1 Pd 0.47385(3) 0.27968(3) 0.46482(2) 0.03625(13) Uani 1 1 d . .
Pd2 Pd 1.02561(3) 0.34705(3) 1.07144(2) 0.04444(14) Uani 1 1 d . .
Cl1 Cl 0.37988(12) 0.20297(11) 0.35366(8) 0.0613(4) Uani 1 1 d . .
Cl2 Cl 1.16571(19) 0.48446(17) 1.09973(16) 0.1234(10) Uani 1 1 d . .
N1 N 0.3778(3) 0.1803(3) 0.5157(2) 0.0345(9) Uani 1 1 d . .
N2 N 0.5493(3) 0.3470(3) 0.5666(2) 0.0332(9) Uani 1 1 d . .
N3 N 1.0002(3) 0.3203(3) 0.9631(2) 0.0361(10) Uani 1 1 d . .
N4 N 0.8925(3) 0.2139(3) 1.0409(2) 0.0336(9) Uani 1 1 d . .
C1 C 0.4086(4) 0.2116(3) 0.5809(3) 0.0334(11) Uani 1 1 d . .
C2 C 0.3692(4) 0.1795(3) 0.6388(3) 0.0354(11) Uani 1 1 d . .
C3 C 0.2894(4) 0.1009(4) 0.6466(3) 0.0416(13) Uani 1 1 d . .
H3A H 0.2489 0.0496 0.6093 0.050 Uiso 1 1 calc R U
C4 C 0.2700(4) 0.0993(4) 0.7125(3) 0.0522(15) Uani 1 1 d . .
H4A H 0.2146 0.0470 0.7178 0.063 Uiso 1 1 calc R U
C5 C 0.3311(5) 0.1731(4) 0.7690(3) 0.0486(14) Uani 1 1 d . .
H5A H 0.3165 0.1695 0.8116 0.058 Uiso 1 1 calc R U
C6 C 0.4152(4) 0.2541(4) 0.7631(3) 0.0416(12) Uani 1 1 d . .
C7 C 0.4836(5) 0.3349(4) 0.8165(3) 0.0519(15) Uani 1 1 d . .
H7A H 0.4741 0.3391 0.8608 0.062 Uiso 1 1 calc R U
C8 C 0.5652(5) 0.4084(4) 0.8022(3) 0.0552(16) Uani 1 1 d . .
H8A H 0.6113 0.4598 0.8381 0.066 Uiso 1 1 calc R U
C9 C 0.5807(4) 0.4079(4) 0.7369(3) 0.0435(13) Uani 1 1 d . .
H9A H 0.6351 0.4587 0.7291 0.052 Uiso 1 1 calc R U
C10 C 0.5143(4) 0.3311(3) 0.6834(3) 0.0376(12) Uani 1 1 d . .
C11 C 0.5023(4) 0.3069(3) 0.6091(3) 0.0340(11) Uani 1 1 d . .
C12 C 0.4332(4) 0.2552(3) 0.6976(3) 0.0343(11) Uani 1 1 d . .
C13 C 0.6431(4) 0.4358(3) 0.5921(3) 0.0349(11) Uani 1 1 d . .
C14 C 0.7374(4) 0.4360(3) 0.6000(3) 0.0422(13) Uani 1 1 d . .
C15 C 0.8263(4) 0.5223(4) 0.6231(3) 0.0487(14) Uani 1 1 d . .
H15A H 0.8911 0.5251 0.6299 0.058 Uiso 1 1 calc R U
C16 C 0.8190(4) 0.6042(4) 0.6360(3) 0.0498(14) Uani 1 1 d . .
H16A H 0.8789 0.6615 0.6515 0.060 Uiso 1 1 calc R U
C17 C 0.7237(4) 0.6013(4) 0.6259(3) 0.0435(13) Uani 1 1 d . .
H17A H 0.7191 0.6563 0.6343 0.052 Uiso 1 1 calc R U
C18 C 0.6363(4) 0.5173(3) 0.6035(3) 0.0403(12) Uani 1 1 d . .
H18A H 0.5717 0.5149 0.5958 0.048 Uiso 1 1 calc R U
C19 C 0.7418(4) 0.3446(4) 0.5864(3) 0.0453(14) Uani 1 1 d . .
H19A H 0.6888 0.3055 0.5435 0.054 Uiso 1 1 calc R U
C20 C 0.8445(5) 0.3559(4) 0.5727(4) 0.065(2) Uani 1 1 d . .
C21 C 0.8632(6) 0.3675(6) 0.5107(5) 0.095(3) Uani 1 1 d . .
H21A H 0.8122 0.3667 0.4771 0.114 Uiso 1 1 calc R U
C22 C 0.9547(8) 0.3803(7) 0.4958(7) 0.120(4) Uani 1 1 d . .
H22A H 0.9651 0.3884 0.4528 0.145 Uiso 1 1 calc R U
C23 C 1.0308(8) 0.3812(7) 0.5449(8) 0.131(5) Uani 1 1 d . .
H23A H 1.0928 0.3895 0.5350 0.158 Uiso 1 1 calc R U
C24 C 1.0153(6) 0.3700(6) 0.6073(8) 0.126(5) Uani 1 1 d . .
H24A H 1.0670 0.3717 0.6410 0.151 Uiso 1 1 calc R U
C25 C 0.9198(6) 0.3555(5) 0.6214(5) 0.091(3) Uani 1 1 d . .
H25A H 0.9081 0.3456 0.6638 0.109 Uiso 1 1 calc R U
C26 C 0.7097(4) 0.2924(4) 0.6413(3) 0.0485(15) Uani 1 1 d . .
C27 C 0.7515(5) 0.3367(4) 0.7112(4) 0.0608(18) Uani 1 1 d . .
H27A H 0.8004 0.3996 0.7245 0.073 Uiso 1 1 calc R U
C28 C 0.7218(6) 0.2892(5) 0.7612(4) 0.074(2) Uani 1 1 d . .
H28A H 0.7513 0.3194 0.8076 0.089 Uiso 1 1 calc R U
C29 C 0.6474(7) 0.1960(6) 0.7410(5) 0.087(2) Uani 1 1 d . .
H29A H 0.6259 0.1631 0.7739 0.104 Uiso 1 1 calc R U
C30 C 0.6059(5) 0.1527(5) 0.6728(5) 0.073(2) Uani 1 1 d . .
H30A H 0.5554 0.0904 0.6597 0.088 Uiso 1 1 calc R U
C31 C 0.6365(4) 0.1984(4) 0.6228(4) 0.0586(17) Uani 1 1 d . .
H31A H 0.6083 0.1667 0.5766 0.070 Uiso 1 1 calc R U
C32 C 0.2945(4) 0.0109(4) 0.4844(3) 0.0453(13) Uani 1 1 d . .
H32A H 0.3582 0.0143 0.5017 0.054 Uiso 1 1 calc R U
C33 C 0.2063(4) -0.0757(4) 0.4568(3) 0.0459(13) Uani 1 1 d . .
H33A H 0.2102 -0.1306 0.4558 0.055 Uiso 1 1 calc R U
C34 C 0.1137(4) -0.0783(3) 0.4312(3) 0.0402(12) Uani 1 1 d . .
H34A H 0.0545 -0.1357 0.4129 0.048 Uiso 1 1 calc R U
C35 C 0.1068(4) 0.0028(3) 0.4322(3) 0.0371(12) Uani 1 1 d . .
H35A H 0.0430 -0.0008 0.4148 0.044 Uiso 1 1 calc R U
C36 C 0.1940(4) 0.0901(3) 0.4589(2) 0.0321(11) Uani 1 1 d . .
C37 C 0.2864(4) 0.0918(3) 0.4859(3) 0.0351(11) Uani 1 1 d . .
C38 C 0.1901(4) 0.1817(3) 0.4598(2) 0.0341(11) Uani 1 1 d . .
H38A H 0.2488 0.2201 0.4426 0.041 Uiso 1 1 calc R U
C39 C 0.0949(4) 0.1698(3) 0.4109(2) 0.0318(11) Uani 1 1 d . .
C40 C 0.0149(4) 0.1784(4) 0.4327(3) 0.0491(14) Uani 1 1 d . .
H40A H 0.0177 0.1894 0.4794 0.059 Uiso 1 1 calc R U
C41 C -0.0697(4) 0.1707(4) 0.3853(3) 0.0559(16) Uani 1 1 d . .
H41A H -0.1230 0.1761 0.4006 0.067 Uiso 1 1 calc R U
C42 C -0.0738(5) 0.1552(4) 0.3172(3) 0.0545(16) Uani 1 1 d . .
H42A H -0.1292 0.1517 0.2858 0.065 Uiso 1 1 calc R U
C43 C 0.0022(5) 0.1448(4) 0.2945(3) 0.0511(15) Uani 1 1 d . .
H43A H -0.0021 0.1329 0.2476 0.061 Uiso 1 1 calc R U
C44 C 0.0865(4) 0.1519(3) 0.3407(3) 0.0418(13) Uani 1 1 d . .
H44A H 0.1381 0.1445 0.3244 0.050 Uiso 1 1 calc R U
C45 C 0.2090(4) 0.2377(3) 0.5330(2) 0.0335(11) Uani 1 1 d . .
C46 C 0.2781(4) 0.3328(3) 0.5528(3) 0.0447(13) Uani 1 1 d . .
H46A H 0.3113 0.3622 0.5215 0.054 Uiso 1 1 calc R U
C47 C 0.2979(5) 0.3838(4) 0.6187(3) 0.0575(16) Uani 1 1 d . .
H47A H 0.3448 0.4472 0.6316 0.069 Uiso 1 1 calc R U
C48 C 0.2489(5) 0.3417(4) 0.6651(3) 0.0569(16) Uani 1 1 d . .
H48A H 0.2629 0.3765 0.7095 0.068 Uiso 1 1 calc R U
C49 C 0.1784(5) 0.2476(4) 0.6460(3) 0.0520(15) Uani 1 1 d . .
H49A H 0.1438 0.2192 0.6772 0.062 Uiso 1 1 calc R U
C50 C 0.1596(4) 0.1955(4) 0.5800(3) 0.0403(12) Uani 1 1 d . .
H50A H 0.1135 0.1319 0.5675 0.048 Uiso 1 1 calc R U
C51 C 0.5741(4) 0.3837(3) 0.4272(3) 0.0377(12) Uani 1 1 d . .
H51A H 0.5529 0.3665 0.3778 0.057 Uiso 1 1 calc R U
H51B H 0.5733 0.4409 0.4441 0.057 Uiso 1 1 calc R U
H51C H 0.6429 0.3921 0.4422 0.057 Uiso 1 1 calc R U
C61 C 0.9193(3) 0.2424(3) 0.9314(3) 0.0319(11) Uani 1 1 d . .
C62 C 0.8745(4) 0.1896(3) 0.8600(3) 0.0362(12) Uani 1 1 d . .
C63 C 0.8953(4) 0.2039(4) 0.7976(3) 0.0471(14) Uani 1 1 d . .
H63A H 0.9486 0.2600 0.7951 0.056 Uiso 1 1 calc R U
C64 C 0.8341(5) 0.1320(4) 0.7381(3) 0.0539(15) Uani 1 1 d . .
H64A H 0.8475 0.1416 0.6960 0.065 Uiso 1 1 calc R U
C65 C 0.7558(5) 0.0488(4) 0.7395(3) 0.0592(17) Uani 1 1 d . .
H65A H 0.7180 0.0029 0.6986 0.071 Uiso 1 1 calc R U
C66 C 0.7310(4) 0.0310(4) 0.8017(3) 0.0495(14) Uani 1 1 d . .
C67 C 0.6551(5) -0.0522(4) 0.8124(3) 0.0661(19) Uani 1 1 d . .
H67A H 0.6142 -0.1033 0.7750 0.079 Uiso 1 1 calc R U
C68 C 0.6409(5) -0.0589(4) 0.8756(4) 0.068(2) Uani 1 1 d . .
H68A H 0.5887 -0.1142 0.8800 0.082 Uiso 1 1 calc R U
C69 C 0.7019(4) 0.0146(4) 0.9357(3) 0.0520(15) Uani 1 1 d . .
H69A H 0.6904 0.0082 0.9787 0.062 Uiso 1 1 calc R U
C70 C 0.7780(4) 0.0950(4) 0.9278(3) 0.0429(13) Uani 1 1 d . .
C71 C 0.8595(4) 0.1834(3) 0.9742(3) 0.0330(11) Uani 1 1 d . .
C72 C 0.7914(4) 0.1038(3) 0.8613(3) 0.0402(12) Uani 1 1 d . .
C73 C 0.8412(4) 0.1544(3) 1.0822(3) 0.0375(12) Uani 1 1 d . .
C74 C 0.8588(4) 0.0795(4) 1.0892(3) 0.0483(14) Uani 1 1 d . .
H74A H 0.9069 0.0706 1.0693 0.058 Uiso 1 1 calc R U
C75 C 0.8057(5) 0.0190(4) 1.1254(3) 0.0563(17) Uani 1 1 d . .
H75A H 0.8167 -0.0317 1.1294 0.068 Uiso 1 1 calc R U
C76 C 0.7359(5) 0.0329(4) 1.1559(3) 0.0504(15) Uani 1 1 d . .
H76A H 0.6979 -0.0093 1.1792 0.060 Uiso 1 1 calc R U
C77 C 0.7224(4) 0.1108(3) 1.1516(3) 0.0440(13) Uani 1 1 d . .
H77A H 0.6774 0.1215 1.1739 0.053 Uiso 1 1 calc R U
C78 C 0.7751(4) 0.1726(3) 1.1146(2) 0.0337(11) Uani 1 1 d . .
C79 C 0.7563(4) 0.2555(3) 1.1056(3) 0.0357(11) Uani 1 1 d . .
H79A H 0.8233 0.3062 1.1053 0.043 Uiso 1 1 calc R U
C80 C 0.7256(6) 0.2909(4) 1.1670(3) 0.0566(17) Uani 1 1 d . .
C81 C 0.7967(7) 0.3326(5) 1.2303(3) 0.081(2) Uani 1 1 d . .
H81A H 0.8616 0.3362 1.2345 0.097 Uiso 1 1 calc R U
C82 C 0.7752(12) 0.3690(6) 1.2873(5) 0.134(5) Uani 1 1 d . .
H82A H 0.8232 0.3961 1.3299 0.161 Uiso 1 1 calc R U
C83 C 0.6750(17) 0.3632(8) 1.2775(8) 0.176(9) Uani 1 1 d . .
H83A H 0.6584 0.3902 1.3139 0.211 Uiso 1 1 calc R U
C84 C 0.6076(12) 0.3213(7) 1.2193(8) 0.148(6) Uani 1 1 d . .
H84A H 0.5413 0.3142 1.2158 0.178 Uiso 1 1 calc R U
C85 C 0.6304(7) 0.2860(5) 1.1611(5) 0.088(3) Uani 1 1 d . .
H85A H 0.5814 0.2595 1.1189 0.106 Uiso 1 1 calc R U
C86 C 0.6848(4) 0.2315(3) 1.0355(3) 0.0381(12) Uani 1 1 d . .
C87 C 0.5969(4) 0.1464(4) 1.0077(3) 0.0497(14) Uani 1 1 d . .
H87A H 0.5778 0.1025 1.0338 0.060 Uiso 1 1 calc R U
C88 C 0.5381(5) 0.1255(5) 0.9432(4) 0.0665(19) Uani 1 1 d . .
H88A H 0.4805 0.0669 0.9254 0.080 Uiso 1 1 calc R U
C89 C 0.5617(5) 0.1882(5) 0.9040(4) 0.074(2) Uani 1 1 d . .
H89A H 0.5205 0.1734 0.8599 0.089 Uiso 1 1 calc R U
C90 C 0.6486(5) 0.2751(5) 0.9310(4) 0.072(2) Uani 1 1 d . .
H90A H 0.6656 0.3192 0.9050 0.086 Uiso 1 1 calc R U
C91 C 0.7085(5) 0.2957(4) 0.9951(3) 0.0501(14) Uani 1 1 d . .
H91A H 0.7667 0.3540 1.0125 0.060 Uiso 1 1 calc R U
C92 C 1.1567(4) 0.3642(3) 0.9224(3) 0.0393(12) Uani 1 1 d . .
C93 C 1.2176(4) 0.4140(4) 0.8825(3) 0.0505(15) Uani 1 1 d . .
H93A H 1.2773 0.4099 0.8798 0.061 Uiso 1 1 calc R U
C94 C 1.1921(5) 0.4700(4) 0.8465(3) 0.0586(16) Uani 1 1 d . .
H94A H 1.2337 0.5013 0.8194 0.070 Uiso 1 1 calc R U
C95 C 1.1061(5) 0.4787(4) 0.8512(3) 0.0526(15) Uani 1 1 d . .
H95A H 1.0895 0.5170 0.8281 0.063 Uiso 1 1 calc R U
C96 C 1.0436(4) 0.4300(4) 0.8906(3) 0.0471(14) Uani 1 1 d . .
H96A H 0.9851 0.4359 0.8942 0.057 Uiso 1 1 calc R U
C97 C 1.0680(4) 0.3733(3) 0.9243(3) 0.0389(12) Uani 1 1 d . .
C98 C 1.1764(4) 0.2980(3) 0.9578(3) 0.0420(13) Uani 1 1 d . .
H98A H 1.1520 0.3017 0.9996 0.050 Uiso 1 1 calc R U
C99 C 1.1084(4) 0.1976(4) 0.9155(3) 0.0449(14) Uani 1 1 d . .
C100 C 1.0477(4) 0.1293(4) 0.9450(3) 0.0495(15) Uani 1 1 d . .
H10A H 1.0532 0.1435 0.9920 0.059 Uiso 1 1 calc R U
C101 C 0.9789(4) 0.0400(4) 0.9050(4) 0.0623(19) Uani 1 1 d . .
H10B H 0.9372 -0.0049 0.9251 0.075 Uiso 1 1 calc R U
C102 C 0.9724(5) 0.0181(4) 0.8370(4) 0.0636(19) Uani 1 1 d . .
H10C H 0.9258 -0.0419 0.8106 0.076 Uiso 1 1 calc R U
C103 C 1.0333(5) 0.0831(4) 0.8066(4) 0.0594(17) Uani 1 1 d . .
H10D H 1.0289 0.0672 0.7599 0.071 Uiso 1 1 calc R U
C104 C 1.1017(5) 0.1727(4) 0.8458(3) 0.0523(15) Uani 1 1 d . .
H10E H 1.1435 0.2167 0.8253 0.063 Uiso 1 1 calc R U
C105 C 1.2913(4) 0.3251(4) 0.9830(3) 0.0467(14) Uani 1 1 d . .
C106 C 1.3286(5) 0.2624(4) 0.9712(4) 0.0619(18) Uani 1 1 d . .
H10F H 1.2845 0.2025 0.9437 0.074 Uiso 1 1 calc R U
C107 C 1.4310(6) 0.2876(5) 1.0000(5) 0.083(2) Uani 1 1 d . .
H10G H 1.4547 0.2445 0.9910 0.100 Uiso 1 1 calc R U
C108 C 1.4977(5) 0.3746(5) 1.0412(4) 0.077(2) Uani 1 1 d . .
H10H H 1.5666 0.3913 1.0599 0.093 Uiso 1 1 calc R U
C109 C 1.4606(5) 0.4369(5) 1.0545(4) 0.078(2) Uani 1 1 d . .
H10I H 1.5040 0.4959 1.0837 0.094 Uiso 1 1 calc R U
C110 C 1.3597(5) 0.4121(5) 1.0248(4) 0.0678(19) Uani 1 1 d . .
H11A H 1.3366 0.4558 1.0332 0.081 Uiso 1 1 calc R U
Cl3 Cl 1.0507(3) 0.3749(3) 1.18217(15) 0.1547(13) Uani 1 1 d . .

loop_
_atom_site_aniso_label
_atom_site_aniso_U_11
_atom_site_aniso_U_22
_atom_site_aniso_U_33
_atom_site_aniso_U_23
_atom_site_aniso_U_13
_atom_site_aniso_U_12
Pd1 0.0345(2) 0.0296(2) 0.0356(2) 0.00023(16) 0.00872(17) 0.00985(17)
Pd2 0.0326(2) 0.0384(2) 0.0457(3) -0.01507(19) -0.00425(18) 0.01507(19)
Cl1 0.0614(9) 0.0547(9) 0.0471(9) -0.0055(7) 0.0104(7) 0.0166(7)
Cl2 0.0817(15) 0.0801(15) 0.161(3) -0.0088(15) 0.0253(16) 0.0111(12)
N1 0.029(2) 0.031(2) 0.042(3) 0.0090(19) 0.0077(19) 0.0129(18)
N2 0.028(2) 0.025(2) 0.042(2) 0.0045(18) 0.0039(19) 0.0115(17)
N3 0.034(2) 0.034(2) 0.042(3) 0.0012(19) 0.0062(19) 0.021(2)
N4 0.034(2) 0.028(2) 0.034(2) -0.0023(18) 0.0039(18) 0.0156(18)
C1 0.027(2) 0.030(3) 0.036(3) 0.005(2) -0.001(2) 0.012(2)
C2 0.034(3) 0.032(3) 0.033(3) 0.010(2) -0.002(2) 0.012(2)
C3 0.040(3) 0.032(3) 0.045(3) 0.017(2) 0.002(2) 0.011(2)
C4 0.048(3) 0.043(3) 0.054(4) 0.025(3) 0.009(3) 0.009(3)
C5 0.062(4) 0.043(3) 0.043(3) 0.020(3) 0.014(3) 0.024(3)
C6 0.043(3) 0.041(3) 0.039(3) 0.014(2) 0.003(2) 0.020(3)
C7 0.068(4) 0.047(3) 0.039(3) 0.012(3) 0.004(3) 0.030(3)
C8 0.063(4) 0.044(3) 0.036(3) 0.001(3) -0.007(3) 0.015(3)
C9 0.038(3) 0.032(3) 0.043(3) 0.003(2) -0.001(2) 0.009(2)
C10 0.033(3) 0.033(3) 0.041(3) 0.008(2) 0.000(2) 0.014(2)
C11 0.025(2) 0.029(3) 0.043(3) 0.007(2) 0.002(2) 0.011(2)
C12 0.031(3) 0.031(3) 0.038(3) 0.012(2) 0.002(2) 0.013(2)
C13 0.030(3) 0.026(3) 0.038(3) 0.004(2) 0.009(2) 0.006(2)
C14 0.033(3) 0.026(3) 0.051(3) -0.002(2) 0.005(2) 0.006(2)
C15 0.035(3) 0.035(3) 0.058(4) -0.004(3) 0.006(3) 0.007(2)
C16 0.050(3) 0.023(3) 0.061(4) 0.001(2) 0.011(3) 0.007(2)
C17 0.052(3) 0.030(3) 0.047(3) 0.010(2) 0.014(3) 0.017(3)
C18 0.040(3) 0.037(3) 0.047(3) 0.011(2) 0.013(2) 0.019(2)
C19 0.033(3) 0.032(3) 0.058(4) -0.010(3) 0.000(2) 0.014(2)
C20 0.041(3) 0.032(3) 0.100(6) -0.018(3) 0.019(4) 0.009(3)
C21 0.060(5) 0.083(6) 0.115(7) -0.027(5) 0.028(5) 0.024(4)
C22 0.091(7) 0.100(7) 0.163(11) -0.010(7) 0.066(7) 0.041(6)
C23 0.070(6) 0.080(6) 0.238(16) -0.017(8) 0.072(9) 0.037(5)
C24 0.046(5) 0.076(6) 0.259(16) 0.018(8) 0.040(7) 0.039(4)
C25 0.054(4) 0.073(5) 0.148(8) 0.013(5) 0.012(5) 0.041(4)
C26 0.034(3) 0.034(3) 0.075(4) 0.005(3) 0.000(3) 0.020(2)
C27 0.055(4) 0.040(3) 0.073(5) -0.004(3) -0.010(3) 0.025(3)
C28 0.086(5) 0.060(5) 0.083(5) 0.016(4) 0.002(4) 0.047(4)
C29 0.096(6) 0.090(6) 0.104(7) 0.048(5) 0.025(5) 0.063(5)
C30 0.063(4) 0.044(4) 0.107(7) 0.028(4) 0.007(4) 0.023(3)
C31 0.041(3) 0.037(3) 0.088(5) 0.012(3) -0.002(3) 0.017(3)
C32 0.042(3) 0.035(3) 0.056(4) 0.010(3) 0.009(3) 0.017(2)
C33 0.056(4) 0.029(3) 0.049(3) 0.008(2) 0.015(3) 0.017(3)
C34 0.038(3) 0.026(3) 0.042(3) 0.002(2) 0.008(2) 0.005(2)
C35 0.030(3) 0.033(3) 0.037(3) 0.006(2) 0.003(2) 0.008(2)
C36 0.034(3) 0.027(2) 0.030(3) 0.006(2) 0.006(2) 0.010(2)
C37 0.033(3) 0.025(2) 0.036(3) 0.002(2) 0.010(2) 0.005(2)
C38 0.031(3) 0.028(3) 0.034(3) 0.004(2) 0.005(2) 0.008(2)
C39 0.035(3) 0.017(2) 0.031(3) 0.0013(19) 0.002(2) 0.0058(19)
C40 0.039(3) 0.059(4) 0.040(3) 0.008(3) 0.002(2) 0.021(3)
C41 0.038(3) 0.062(4) 0.060(4) 0.006(3) -0.003(3) 0.025(3)
C42 0.050(3) 0.038(3) 0.054(4) -0.006(3) -0.021(3) 0.018(3)
C43 0.068(4) 0.033(3) 0.036(3) -0.004(2) -0.008(3) 0.021(3)
C44 0.049(3) 0.025(3) 0.041(3) -0.001(2) 0.003(3) 0.014(2)
C45 0.035(3) 0.027(3) 0.027(3) -0.002(2) -0.001(2) 0.011(2)
C46 0.053(3) 0.027(3) 0.040(3) -0.006(2) 0.002(3) 0.014(2)
C47 0.062(4) 0.036(3) 0.060(4) -0.007(3) 0.005(3) 0.020(3)
C48 0.066(4) 0.053(4) 0.040(3) -0.010(3) -0.003(3) 0.030(3)
C49 0.058(4) 0.072(4) 0.036(3) 0.014(3) 0.012(3) 0.039(3)
C50 0.045(3) 0.039(3) 0.032(3) 0.003(2) 0.005(2) 0.018(2)
C51 0.039(3) 0.019(2) 0.036(3) 0.008(2) 0.015(2) -0.005(2)
C61 0.028(2) 0.028(3) 0.037(3) -0.001(2) 0.004(2) 0.015(2)
C62 0.035(3) 0.036(3) 0.035(3) -0.003(2) 0.002(2) 0.020(2)
C63 0.049(3) 0.050(3) 0.044(3) 0.005(3) 0.016(3) 0.026(3)
C64 0.069(4) 0.059(4) 0.033(3) 0.001(3) 0.014(3) 0.033(3)
C65 0.067(4) 0.054(4) 0.039(3) -0.019(3) 0.000(3) 0.027(3)
C66 0.047(3) 0.043(3) 0.039(3) -0.012(2) 0.003(3) 0.014(3)
C67 0.060(4) 0.041(4) 0.056(4) -0.023(3) 0.002(3) 0.004(3)
C68 0.061(4) 0.040(4) 0.061(4) -0.014(3) 0.014(3) -0.004(3)
C69 0.050(3) 0.037(3) 0.049(4) -0.002(3) 0.014(3) 0.007(3)
C70 0.039(3) 0.037(3) 0.038(3) -0.009(2) 0.005(2) 0.013(2)
C71 0.028(2) 0.030(3) 0.040(3) -0.003(2) 0.004(2) 0.018(2)
C72 0.043(3) 0.032(3) 0.035(3) -0.004(2) 0.005(2) 0.014(2)
C73 0.039(3) 0.028(3) 0.031(3) -0.001(2) -0.003(2) 0.011(2)
C74 0.047(3) 0.035(3) 0.057(4) 0.003(3) -0.002(3) 0.022(3)
C75 0.061(4) 0.032(3) 0.063(4) 0.007(3) -0.017(3) 0.023(3)
C76 0.062(4) 0.029(3) 0.034(3) 0.010(2) -0.009(3) 0.006(3)
C77 0.059(3) 0.033(3) 0.030(3) 0.005(2) 0.005(2) 0.015(3)
C78 0.046(3) 0.028(3) 0.018(2) 0.0008(19) 0.000(2) 0.015(2)
C79 0.048(3) 0.027(3) 0.035(3) 0.012(2) 0.021(2) 0.015(2)
C80 0.095(5) 0.030(3) 0.062(4) 0.018(3) 0.052(4) 0.032(3)
C81 0.150(8) 0.054(4) 0.045(4) 0.012(3) 0.049(5) 0.045(5)
C82 0.275(16) 0.065(6) 0.074(6) 0.023(5) 0.106(9) 0.069(8)
C83 0.35(2) 0.070(7) 0.188(14) 0.055(8) 0.226(17) 0.103(11)
C84 0.213(14) 0.072(7) 0.226(15) 0.054(8) 0.190(14) 0.075(8)
C85 0.117(7) 0.049(4) 0.133(7) 0.034(4) 0.095(6) 0.045(4)
C86 0.047(3) 0.034(3) 0.043(3) 0.013(2) 0.017(2) 0.024(2)
C87 0.042(3) 0.042(3) 0.069(4) 0.020(3) 0.009(3) 0.024(3)
C88 0.051(4) 0.055(4) 0.078(5) 0.012(4) -0.016(3) 0.024(3)
C89 0.062(4) 0.079(5) 0.073(5) 0.022(4) -0.010(4) 0.033(4)
C90 0.064(4) 0.081(5) 0.072(5) 0.041(4) 0.007(4) 0.032(4)
C91 0.048(3) 0.051(3) 0.057(4) 0.024(3) 0.014(3) 0.025(3)
C92 0.039(3) 0.022(2) 0.052(3) 0.001(2) 0.012(2) 0.013(2)
C93 0.043(3) 0.036(3) 0.071(4) 0.009(3) 0.021(3) 0.017(3)
C94 0.066(4) 0.044(3) 0.062(4) 0.019(3) 0.028(3) 0.018(3)
C95 0.055(4) 0.036(3) 0.062(4) 0.012(3) 0.008(3) 0.021(3)
C96 0.047(3) 0.033(3) 0.058(4) 0.003(3) 0.008(3) 0.021(3)
C97 0.041(3) 0.022(2) 0.046(3) 0.003(2) 0.011(2) 0.010(2)
C98 0.038(3) 0.032(3) 0.055(4) 0.003(2) 0.013(3) 0.018(2)
C99 0.038(3) 0.034(3) 0.067(4) 0.007(3) 0.010(3) 0.024(2)
C100 0.043(3) 0.039(3) 0.075(4) 0.010(3) 0.019(3) 0.026(3)
C101 0.040(3) 0.033(3) 0.118(6) 0.013(4) 0.027(4) 0.020(3)
C102 0.046(4) 0.038(3) 0.100(6) -0.010(4) 0.004(4) 0.027(3)
C103 0.061(4) 0.049(4) 0.069(4) -0.003(3) 0.005(3) 0.037(3)
C104 0.055(4) 0.044(3) 0.066(4) 0.010(3) 0.017(3) 0.031(3)
C105 0.035(3) 0.039(3) 0.064(4) 0.008(3) 0.012(3) 0.018(2)
C106 0.044(3) 0.051(4) 0.086(5) -0.006(3) 0.007(3) 0.029(3)
C107 0.060(4) 0.071(5) 0.128(7) 0.007(5) 0.022(5) 0.046(4)
C108 0.049(4) 0.076(5) 0.106(6) 0.016(4) 0.006(4) 0.035(4)
C109 0.040(4) 0.054(4) 0.117(7) -0.005(4) 0.000(4) 0.017(3)
C110 0.043(4) 0.053(4) 0.100(6) 0.007(4) 0.009(4) 0.022(3)
Cl3 0.139(3) 0.210(4) 0.0847(19) 0.001(2) 0.0074(17) 0.074(3)

loop_
_atom_type_symbol
_atom_type_description
_atom_type_scat_dispersion_real
_atom_type_scat_dispersion_imag
_atom_type_scat_source
C C 0.0033 0.0016 'International Tables Vol C Tables 4.2.6.8 and 6.1.1.4'
H H 0.0000 0.0000 'International Tables Vol C Tables 4.2.6.8 and 6.1.1.4'
N N 0.0061 0.0033 'International Tables Vol C Tables 4.2.6.8 and 6.1.1.4'
Cl Cl 0.1484 0.1585 'International Tables Vol C Tables 4.2.6.8 and 6.1.1.4'
Pd Pd -0.9988 1.0072 'International Tables Vol C Tables 4.2.6.8 and 6.1.1.4'

loop_
_geom_angle_atom_site_label_1
_geom_angle_atom_site_label_2
_geom_angle_atom_site_label_3
_geom_angle
C51 Pd1 N2 94.58(18)
C51 Pd1 N1 173.66(18)
N2 Pd1 N1 79.10(16)
C51 Pd1 Cl1 88.04(15)
N2 Pd1 Cl1 176.16(12)
N1 Pd1 Cl1 98.24(12)
N3 Pd2 N4 79.25(16)
N3 Pd2 Cl3 179.51(14)
N4 Pd2 Cl3 100.72(15)
N3 Pd2 Cl2 98.85(14)
N4 Pd2 Cl2 177.88(13)
Cl3 Pd2 Cl2 81.19(14)
C1 N1 C37 119.5(4)
C1 N1 Pd1 111.2(3)
C37 N1 Pd1 129.2(3)
C11 N2 C13 119.5(4)
C11 N2 Pd1 114.1(3)
C13 N2 Pd1 126.3(3)
C61 N3 C97 119.4(4)
C61 N3 Pd2 112.9(4)
C97 N3 Pd2 127.3(3)
C71 N4 C73 118.4(4)
C71 N4 Pd2 112.0(3)
C73 N4 Pd2 129.4(3)
N1 C1 C11 117.1(4)
N1 C1 C2 134.6(5)
C11 C1 C2 108.1(4)
C3 C2 C12 119.2(5)
C3 C2 C1 135.7(5)
C12 C2 C1 105.0(4)
C2 C3 C4 118.7(5)
C5 C4 C3 121.7(5)
C4 C5 C6 121.0(5)
C7 C6 C5 126.9(5)
C7 C6 C12 116.4(5)
C5 C6 C12 116.7(5)
C8 C7 C6 119.5(5)
C7 C8 C9 122.9(5)
C10 C9 C8 119.1(5)
C12 C10 C9 118.5(5)
C12 C10 C11 106.4(4)
C9 C10 C11 135.1(5)
N2 C11 C1 118.0(5)
N2 C11 C10 135.5(5)
C1 C11 C10 106.5(4)
C10 C12 C2 114.0(5)
C10 C12 C6 123.5(5)
C2 C12 C6 122.5(5)
C14 C13 C18 122.0(4)
C14 C13 N2 118.4(4)
C18 C13 N2 119.5(4)
C13 C14 C15 117.3(5)
C13 C14 C19 120.5(4)
C15 C14 C19 122.2(5)
C16 C15 C14 120.5(5)
C17 C16 C15 120.5(5)
C16 C17 C18 119.5(5)
C13 C18 C17 120.2(5)
C20 C19 C26 114.0(5)
C20 C19 C14 113.2(4)
C26 C19 C14 111.4(4)
C21 C20 C25 118.0(7)
C21 C20 C19 119.6(7)
C25 C20 C19 122.5(7)
C20 C21 C22 122.5(10)
C23 C22 C21 119.6(11)
C22 C23 C24 119.8(9)
C23 C24 C25 119.7(11)
C20 C25 C24 120.5(10)
C31 C26 C27 118.2(6)
C31 C26 C19 120.4(6)
C27 C26 C19 121.5(5)
C26 C27 C28 121.4(6)
C29 C28 C27 119.0(8)
C30 C29 C28 119.6(8)
C31 C30 C29 121.9(7)
C30 C31 C26 119.8(7)
C33 C32 C37 119.5(5)
C32 C33 C34 118.9(5)
C35 C34 C33 121.2(5)
C34 C35 C36 121.0(5)
C37 C36 C35 117.2(4)
C37 C36 C38 120.1(4)
C35 C36 C38 122.7(4)
C36 C37 N1 119.1(4)
C36 C37 C32 122.2(4)
N1 C37 C32 118.7(5)
C39 C38 C36 113.5(4)
C39 C38 C45 112.6(4)
C36 C38 C45 112.8(4)
C40 C39 C44 117.5(5)
C40 C39 C38 123.1(4)
C44 C39 C38 119.4(4)
C39 C40 C41 120.8(5)
C42 C41 C40 119.9(6)
C43 C42 C41 120.3(5)
C42 C43 C44 120.6(6)
C43 C44 C39 120.9(5)
C46 C45 C50 118.9(5)
C46 C45 C38 119.5(4)
C50 C45 C38 121.6(4)
C47 C46 C45 120.4(5)
C48 C47 C46 120.5(6)
C47 C48 C49 120.0(6)
C48 C49 C50 119.7(6)
C45 C50 C49 120.5(5)
N3 C61 C71 117.7(4)
N3 C61 C62 134.3(5)
C71 C61 C62 107.7(4)
C63 C62 C61 135.8(5)
C63 C62 C72 119.0(5)
C61 C62 C72 105.2(4)
C62 C63 C64 118.3(6)
C65 C64 C63 122.7(6)
C64 C65 C66 121.1(5)
C72 C66 C65 116.2(5)
C72 C66 C67 115.6(5)
C65 C66 C67 128.2(5)
C68 C67 C66 121.3(5)
C67 C68 C69 123.0(6)
C70 C69 C68 117.4(6)
C69 C70 C72 120.0(5)
C69 C70 C71 135.6(5)
C72 C70 C71 104.4(5)
N4 C71 C70 133.6(5)
N4 C71 C61 118.1(4)
C70 C71 C61 108.0(4)
C66 C72 C70 122.6(5)
C66 C72 C62 122.6(5)
C70 C72 C62 114.7(4)
C78 C73 C74 121.1(5)
C78 C73 N4 119.2(4)
C74 C73 N4 119.6(5)
C73 C74 C75 120.2(6)
C76 C75 C74 120.0(5)
C75 C76 C77 119.6(5)
C76 C77 C78 121.2(5)
C73 C78 C77 117.8(5)
C73 C78 C79 120.1(4)
C77 C78 C79 122.0(5)
C78 C79 C80 111.2(4)
C78 C79 C86 109.9(4)
C80 C79 C86 116.4(5)
C81 C80 C85 118.5(6)
C81 C80 C79 119.5(6)
C85 C80 C79 122.0(7)
C80 C81 C82 122.5(10)
C81 C82 C83 116.3(12)
C84 C83 C82 121.2(10)
C83 C84 C85 122.2(14)
C84 C85 C80 119.2(11)
C87 C86 C91 117.1(5)
C87 C86 C79 123.1(5)
C91 C86 C79 119.8(5)
C88 C87 C86 121.3(6)
C89 C88 C87 121.3(6)
C88 C89 C90 118.8(7)
C91 C90 C89 120.1(6)
C90 C91 C86 121.4(6)
C93 C92 C97 116.0(5)
C93 C92 C98 124.2(5)
C97 C92 C98 119.6(5)
C94 C93 C92 122.3(5)
C93 C94 C95 119.8(6)
C96 C95 C94 119.5(6)
C97 C96 C95 120.1(5)
C96 C97 C92 122.3(5)
C96 C97 N3 119.6(5)
C92 C97 N3 118.2(5)
C92 C98 C99 110.9(5)
C92 C98 C105 114.6(4)
C99 C98 C105 114.3(4)
C104 C99 C100 118.0(5)
C104 C99 C98 121.2(5)
C100 C99 C98 120.7(5)
C101 C100 C99 120.6(6)
C102 C101 C100 120.1(6)
C101 C102 C103 120.8(6)
C102 C103 C104 119.6(7)
C99 C104 C103 120.8(6)
C106 C105 C110 117.0(6)
C106 C105 C98 122.8(5)
C110 C105 C98 119.9(5)
C105 C106 C107 120.8(6)
C106 C107 C108 121.2(6)
C109 C108 C107 118.4(6)
C108 C109 C110 120.0(7)
C105 C110 C109 122.6(6)

loop_
_geom_bond_atom_site_label_1
_geom_bond_atom_site_label_2
_geom_bond_distance
Pd1 C51 2.062(4)
Pd1 N2 2.059(4)
Pd1 N1 2.169(4)
Pd1 Cl1 2.2873(16)
Pd2 N3 2.117(4)
Pd2 N4 2.120(4)
Pd2 Cl3 2.164(3)
Pd2 Cl2 2.207(2)
N1 C1 1.276(6)
N1 C37 1.439(6)
N2 C11 1.275(6)
N2 C13 1.449(6)
N3 C61 1.286(6)
N3 C97 1.443(7)
N4 C71 1.302(6)
N4 C73 1.428(7)
C1 C11 1.512(7)
C1 C2 1.462(7)
C2 C3 1.371(7)
C2 C12 1.427(7)
C3 C4 1.417(8)
C4 C5 1.377(8)
C5 C6 1.409(8)
C6 C7 1.417(8)
C6 C12 1.400(7)
C7 C8 1.396(8)
C8 C9 1.382(8)
C9 C10 1.379(7)
C10 C12 1.413(7)
C10 C11 1.463(7)
C13 C14 1.384(7)
C13 C18 1.378(7)
C14 C15 1.391(7)
C14 C19 1.522(7)
C15 C16 1.390(7)
C16 C17 1.377(8)
C17 C18 1.360(7)
C19 C20 1.531(8)
C19 C26 1.519(8)
C20 C21 1.355(11)
C20 C25 1.373(11)
C21 C22 1.375(11)
C22 C23 1.376(17)
C23 C24 1.351(17)
C24 C25 1.416(11)
C26 C31 1.390(8)
C26 C27 1.394(9)
C27 C28 1.384(10)
C28 C29 1.386(11)
C29 C30 1.361(11)
C30 C31 1.371(10)
C32 C33 1.396(7)
C32 C37 1.385(7)
C33 C34 1.371(7)
C34 C35 1.381(7)
C35 C36 1.394(7)
C36 C37 1.382(7)
C36 C38 1.532(7)
C38 C39 1.509(7)
C38 C45 1.540(6)
C39 C40 1.391(7)
C39 C44 1.385(7)
C40 C41 1.400(8)
C41 C42 1.357(9)
C42 C43 1.355(8)
C43 C44 1.388(8)
C45 C46 1.391(7)
C45 C50 1.381(7)
C46 C47 1.380(8)
C47 C48 1.368(9)
C48 C49 1.383(9)
C49 C50 1.392(7)
C61 C71 1.492(7)
C61 C62 1.453(7)
C62 C63 1.382(7)
C62 C72 1.417(7)
C63 C64 1.401(8)
C64 C65 1.361(9)
C65 C66 1.409(8)
C66 C72 1.407(7)
C66 C67 1.416(8)
C67 C68 1.347(9)
C68 C69 1.420(8)
C69 C70 1.364(8)
C70 C72 1.417(8)
C70 C71 1.466(7)
C73 C78 1.379(7)
C73 C74 1.391(7)
C74 C75 1.367(9)
C75 C76 1.374(9)
C76 C77 1.394(8)
C77 C78 1.389(7)
C78 C79 1.538(7)
C79 C80 1.520(7)
C79 C86 1.512(7)
C80 C81 1.380(10)
C80 C85 1.368(10)
C81 C82 1.372(10)
C82 C83 1.43(2)
C83 C84 1.28(2)
C84 C85 1.397(12)
C86 C87 1.381(8)
C86 C91 1.393(7)
C87 C88 1.354(9)
C88 C89 1.356(9)
C89 C90 1.389(10)
C90 C91 1.354(9)
C92 C93 1.389(8)
C92 C97 1.399(7)
C92 C98 1.495(7)
C93 C94 1.394(8)
C94 C95 1.366(8)
C95 C96 1.386(8)
C96 C97 1.371(7)
C98 C99 1.523(7)
C98 C105 1.536(7)
C99 C104 1.389(8)
C99 C100 1.385(8)
C100 C101 1.386(8)
C101 C102 1.351(10)
C102 C103 1.368(9)
C103 C104 1.383(8)
C105 C106 1.380(8)
C105 C110 1.373(8)
C106 C107 1.385(9)
C107 C108 1.364(10)
C108 C109 1.377(9)
C109 C110 1.371(9)
